data_7205539
loop_
_publ_author_name
'Thibault, Michelle E.'
'DiMondo, Domenico V.'
'Jennings, Michael'
'Abdelnur, Patr\'icia Verardi'
'Eberlin, Marcos N.'
'Schlaf, Marcel'

_publ_section_title
;
 Cyclopentadienyl and pentamethylcyclopentadienyl ruthenium complexes
 as catalysts for the total deoxygenation of 1,2-hexanediol and
 glycerol
;
_journal_issue 2
_journal_name_full 'Green Chemistry'
_journal_page_first 357
_journal_paper_doi 10.1039/c0gc00255k
_journal_volume 13
_journal_year 2011
_chemical_formula_moiety 'C17 H16 N3 Ru, C F3 O3 S'
_chemical_formula_sum 'C18 H16 F3 N3 O3 Ru S'
_chemical_formula_weight 512.47
_chemical_name_systematic
;
?
;
_space_group_IT_number 2
_symmetry_cell_setting triclinic
_symmetry_space_group_name_Hall '-P 1'
_symmetry_space_group_name_H-M 'P -1'
_atom_sites_solution_hydrogens geom
_atom_sites_solution_primary direct
_atom_sites_solution_secondary difmap
_audit_creation_method SHELXL-97
_cell_angle_alpha 101.718(5)
_cell_angle_beta 114.717(4)
_cell_angle_gamma 102.712(5)
_cell_formula_units_Z 2
_cell_length_a 9.3778(10)
_cell_length_b 10.7852(10)
_cell_length_c 11.1818(13)
_cell_measurement_reflns_used 16909
_cell_measurement_temperature 150(2)
_cell_measurement_theta_max 27.48
_cell_measurement_theta_min 2.04
_cell_volume 944.94(18)
_computing_cell_refinement 'DENZO-SMN (Otwinowski & Minor, 1997)'
_computing_data_collection 'COLLECT (Nonius, 1997-2001)'
_computing_data_reduction DENZO-SMN
_computing_molecular_graphics 'SHELXTL/PC (Sheldrick, 2001)'
_computing_publication_material SHELXTL/PC
_computing_structure_refinement 'SHELXL-97 (Sheldrick, 1997)'
_computing_structure_solution 'SHELXS-97 (Sheldrick, 1997)'
_diffrn_ambient_temperature 150(2)
_diffrn_measured_fraction_theta_full 0.973
_diffrn_measured_fraction_theta_max 0.973
_diffrn_measurement_device_type 'Nonius Kappa-CCD'
_diffrn_measurement_method '\f scans, and \w scans with \k offsets'
_diffrn_radiation_monochromator graphite
_diffrn_radiation_source 'fine-focus sealed tube'
_diffrn_radiation_type MoK\a
_diffrn_radiation_wavelength 0.71073
_diffrn_reflns_av_R_equivalents 0.045
_diffrn_reflns_av_sigmaI/netI 0.0617
_diffrn_reflns_limit_h_max 12
_diffrn_reflns_limit_h_min -12
_diffrn_reflns_limit_k_max 13
_diffrn_reflns_limit_k_min -13
_diffrn_reflns_limit_l_max 14
_diffrn_reflns_limit_l_min -14
_diffrn_reflns_number 8794
_diffrn_reflns_theta_full 27.77
_diffrn_reflns_theta_max 27.77
_diffrn_reflns_theta_min 2.67
_diffrn_standards_number 0
_exptl_absorpt_coefficient_mu 0.995
_exptl_absorpt_correction_T_max 0.9756
_exptl_absorpt_correction_T_min 0.7546
_exptl_absorpt_correction_type multi-scan
_exptl_absorpt_process_details 'DENZO-SMN (Otwinowski & Minor, 1997)'
_exptl_crystal_colour orange
_exptl_crystal_density_diffrn 1.801
_exptl_crystal_density_method 'not measured'
_exptl_crystal_description plate
_exptl_crystal_F_000 512
_exptl_crystal_size_max 0.30
_exptl_crystal_size_mid 0.28
_exptl_crystal_size_min 0.03
_refine_diff_density_max 0.674
_refine_diff_density_min -0.950
_refine_diff_density_rms 0.111
_refine_ls_extinction_method none
_refine_ls_goodness_of_fit_ref 1.053
_refine_ls_hydrogen_treatment constr
_refine_ls_matrix_type full
_refine_ls_number_parameters 263
_refine_ls_number_reflns 4337
_refine_ls_number_restraints 0
_refine_ls_restrained_S_all 1.053
_refine_ls_R_factor_all 0.0574
_refine_ls_R_factor_gt 0.0395
_refine_ls_shift/su_max 0.001
_refine_ls_shift/su_mean 0.000
_refine_ls_structure_factor_coef Fsqd
_refine_ls_weighting_details 'calc w=1/[\s^2^(Fo^2^)+(0.0380P)^2^+0.5160P] where P=(Fo^2^+2Fc^2^)/3'
_refine_ls_weighting_scheme calc
_refine_ls_wR_factor_gt 0.0854
_refine_ls_wR_factor_ref 0.0920
_reflns_number_gt 3549
_reflns_number_total 4337
_reflns_threshold_expression I>2\s(I)
_cod_data_source_file C0GC00255K.TXT
_cod_data_source_block 08081
_cod_depositor_comments
;
The following automatic conversions were performed:
'_symmetry_cell_setting' value 'Triclinic' changed to 'triclinic'
according to '/home/saulius/struct/CIF-dictionaries/cif_core.dic'
dictionary named 'cif_core.dic' version 2.4.1 from 2010-06-29.

Automatic conversion script
Id: cif_fix_enum 1555 2011-01-17 13:19:09Z saulius 
;
_cod_original_cell_volume 944.94(17)
_cod_original_sg_symbol_H-M P-1
_cod_database_code 7205539

loop_
_symmetry_equiv_pos_as_xyz
'x, y, z'
'-x, -y, -z'

loop_
_atom_site_label
_atom_site_type_symbol
_atom_site_fract_x
_atom_site_fract_y
_atom_site_fract_z
_atom_site_U_iso_or_equiv
_atom_site_adp_type
_atom_site_occupancy
_atom_site_symmetry_multiplicity
_atom_site_calc_flag
_atom_site_refinement_flags
_atom_site_disorder_assembly
_atom_site_disorder_group
Ru Ru 0.53312(3) 0.74225(3) 0.73805(3) 0.01980(9) Uani 1 1 d . . .
C1 C 0.7710(5) 0.8806(4) 0.7871(4) 0.0332(9) Uani 1 1 d . . .
H1A H 0.8374 0.9683 0.8656 0.040 Uiso 1 1 calc R . .
C2 C 0.6500(5) 0.8617(4) 0.6493(4) 0.0313(9) Uani 1 1 d . . .
H2A H 0.6158 0.9346 0.6149 0.038 Uiso 1 1 calc R . .
C3 C 0.5889(5) 0.7246(4) 0.5674(4) 0.0293(8) Uani 1 1 d . . .
H3A H 0.5064 0.6834 0.4655 0.035 Uiso 1 1 calc R . .
C4 C 0.6755(5) 0.6563(4) 0.6574(4) 0.0273(8) Uani 1 1 d . . .
H4A H 0.6621 0.5586 0.6286 0.033 Uiso 1 1 calc R . .
C5 C 0.7867(4) 0.7521(4) 0.7913(4) 0.0286(8) Uani 1 1 d . . .
H5A H 0.8656 0.7342 0.8738 0.034 Uiso 1 1 calc R . .
N6 N 0.3265(4) 0.5676(3) 0.6424(3) 0.0226(6) Uani 1 1 d . . .
C7 C 0.2195(5) 0.4676(4) 0.5813(4) 0.0259(8) Uani 1 1 d . . .
C8 C 0.0837(5) 0.3385(4) 0.4987(4) 0.0336(9) Uani 1 1 d . . .
H8A H -0.0175 0.3534 0.4380 0.050 Uiso 1 1 calc R . .
H8B H 0.0625 0.2946 0.5611 0.050 Uiso 1 1 calc R . .
H8C H 0.1149 0.2807 0.4413 0.050 Uiso 1 1 calc R . .
N11 N 0.3754(3) 0.8480(3) 0.7530(3) 0.0216(6) Uani 1 1 d . . .
C12 C 0.3026(4) 0.9087(3) 0.6618(4) 0.0279(8) Uani 1 1 d . . .
H12A H 0.3242 0.9051 0.5856 0.034 Uiso 1 1 calc R . .
C13 C 0.1977(5) 0.9761(3) 0.6755(4) 0.0339(9) Uani 1 1 d . . .
H13A H 0.1500 1.0192 0.6103 0.041 Uiso 1 1 calc R . .
C14 C 0.1630(5) 0.9804(4) 0.7835(4) 0.0359(9) Uani 1 1 d . . .
H14A H 0.0917 1.0266 0.7946 0.043 Uiso 1 1 calc R . .
C15 C 0.2341(5) 0.9162(4) 0.8760(4) 0.0321(9) Uani 1 1 d . . .
H15A H 0.2096 0.9159 0.9503 0.039 Uiso 1 1 calc R . .
C16 C 0.3414(4) 0.8520(3) 0.8600(4) 0.0233(7) Uani 1 1 d . . .
C17 C 0.4286(4) 0.7858(3) 0.9556(4) 0.0231(7) Uani 1 1 d . . .
C18 C 0.4077(5) 0.7738(4) 1.0687(4) 0.0303(8) Uani 1 1 d . . .
H18A H 0.3316 0.8079 1.0878 0.036 Uiso 1 1 calc R . .
C19 C 0.4986(5) 0.7119(4) 1.1534(4) 0.0341(9) Uani 1 1 d . . .
H19A H 0.4855 0.7027 1.2313 0.041 Uiso 1 1 calc R . .
C20 C 0.6084(5) 0.6636(4) 1.1236(4) 0.0322(8) Uani 1 1 d . . .
H20A H 0.6728 0.6213 1.1812 0.039 Uiso 1 1 calc R . .
C21 C 0.6236(5) 0.6772(3) 1.0098(4) 0.0274(8) Uani 1 1 d . . .
H21A H 0.6997 0.6436 0.9901 0.033 Uiso 1 1 calc R . .
N22 N 0.5348(3) 0.7362(3) 0.9246(3) 0.0210(6) Uani 1 1 d . . .
O31 O 1.0393(3) 0.8109(3) 1.3186(3) 0.0335(6) Uani 1 1 d . . .
O32 O 1.3051(3) 0.8131(3) 1.3321(3) 0.0340(6) Uani 1 1 d . . .
O33 O 1.0680(3) 0.7788(2) 1.1095(3) 0.0316(6) Uani 1 1 d . . .
S34 S 1.12656(11) 0.76879(9) 1.24719(9) 0.02455(19) Uani 1 1 d . . .
C35 C 1.0649(5) 0.5872(4) 1.2138(4) 0.0297(8) Uani 1 1 d . . .
F36 F 1.1393(3) 0.5302(2) 1.1518(2) 0.0417(6) Uani 1 1 d . . .
F37 F 0.9004(3) 0.5257(2) 1.1336(3) 0.0456(6) Uani 1 1 d . . .
F38 F 1.1074(3) 0.5602(2) 1.3338(3) 0.0429(6) Uani 1 1 d . . .

loop_
_atom_site_aniso_label
_atom_site_aniso_U_11
_atom_site_aniso_U_22
_atom_site_aniso_U_33
_atom_site_aniso_U_23
_atom_site_aniso_U_13
_atom_site_aniso_U_12
Ru 0.02062(15) 0.01942(15) 0.01976(16) 0.00653(11) 0.01004(12) 0.00706(11)
C1 0.030(2) 0.0260(18) 0.038(2) 0.0005(17) 0.022(2) -0.0029(16)
C2 0.033(2) 0.035(2) 0.043(2) 0.0230(18) 0.028(2) 0.0153(17)
C3 0.029(2) 0.041(2) 0.024(2) 0.0110(17) 0.0184(17) 0.0131(17)
C4 0.030(2) 0.0308(19) 0.032(2) 0.0106(16) 0.0221(18) 0.0162(16)
C5 0.0176(18) 0.043(2) 0.029(2) 0.0134(17) 0.0140(16) 0.0101(16)
N6 0.0224(16) 0.0251(15) 0.0220(16) 0.0091(13) 0.0113(13) 0.0088(13)
C7 0.029(2) 0.0313(19) 0.0216(19) 0.0103(16) 0.0153(17) 0.0108(17)
C8 0.031(2) 0.0279(19) 0.033(2) 0.0028(16) 0.0167(19) -0.0032(16)
N11 0.0185(15) 0.0208(14) 0.0207(15) 0.0061(12) 0.0061(12) 0.0062(12)
C12 0.0243(19) 0.0261(18) 0.026(2) 0.0073(15) 0.0075(16) 0.0067(15)
C13 0.0221(19) 0.0238(18) 0.045(3) 0.0113(17) 0.0064(18) 0.0091(16)
C14 0.023(2) 0.0273(19) 0.047(3) 0.0025(18) 0.0121(19) 0.0090(16)
C15 0.0242(19) 0.033(2) 0.035(2) 0.0016(17) 0.0163(18) 0.0074(16)
C16 0.0185(17) 0.0194(16) 0.0254(19) 0.0039(14) 0.0077(15) 0.0039(14)
C17 0.0205(18) 0.0208(16) 0.0213(18) 0.0008(14) 0.0097(15) 0.0014(14)
C18 0.028(2) 0.038(2) 0.024(2) 0.0065(16) 0.0151(17) 0.0056(17)
C19 0.035(2) 0.040(2) 0.027(2) 0.0143(18) 0.0179(19) 0.0044(18)
C20 0.032(2) 0.034(2) 0.026(2) 0.0148(17) 0.0102(18) 0.0061(17)
C21 0.029(2) 0.0257(18) 0.027(2) 0.0108(16) 0.0118(17) 0.0091(16)
N22 0.0213(15) 0.0212(14) 0.0178(15) 0.0051(12) 0.0089(13) 0.0050(12)
O31 0.0392(16) 0.0367(14) 0.0366(16) 0.0167(13) 0.0228(14) 0.0215(13)
O32 0.0259(14) 0.0380(14) 0.0320(16) 0.0108(12) 0.0094(13) 0.0103(12)
O33 0.0357(15) 0.0371(14) 0.0238(14) 0.0174(12) 0.0121(12) 0.0135(12)
S34 0.0250(5) 0.0264(4) 0.0237(5) 0.0121(4) 0.0105(4) 0.0106(4)
C35 0.033(2) 0.036(2) 0.029(2) 0.0177(17) 0.0154(18) 0.0190(18)
F36 0.0550(16) 0.0377(12) 0.0425(15) 0.0126(11) 0.0286(13) 0.0247(12)
F37 0.0346(14) 0.0322(12) 0.0546(17) 0.0126(11) 0.0131(13) 0.0032(10)
F38 0.0643(17) 0.0421(13) 0.0420(15) 0.0282(11) 0.0312(14) 0.0293(12)

loop_
_atom_type_symbol
_atom_type_description
_atom_type_scat_dispersion_real
_atom_type_scat_dispersion_imag
_atom_type_scat_source
C C 0.0033 0.0016 'International Tables Vol C Tables 4.2.6.8 and 6.1.1.4'
H H 0.0000 0.0000 'International Tables Vol C Tables 4.2.6.8 and 6.1.1.4'
N N 0.0061 0.0033 'International Tables Vol C Tables 4.2.6.8 and 6.1.1.4'
O O 0.0106 0.0060 'International Tables Vol C Tables 4.2.6.8 and 6.1.1.4'
F F 0.0171 0.0103 'International Tables Vol C Tables 4.2.6.8 and 6.1.1.4'
S S 0.1246 0.1234 'International Tables Vol C Tables 4.2.6.8 and 6.1.1.4'
Ru Ru -1.2594 0.8363 'International Tables Vol C Tables 4.2.6.8 and 6.1.1.4'

loop_
_geom_angle_atom_site_label_1
_geom_angle_atom_site_label_2
_geom_angle_atom_site_label_3
_geom_angle
_geom_angle_site_symmetry_1
_geom_angle_site_symmetry_3
_geom_angle_publ_flag
N6 Ru N22 85.76(11) . . ?
N6 Ru N11 87.39(10) . . ?
N22 Ru N11 76.36(10) . . ?
N6 Ru C2 130.46(14) . . ?
N22 Ru C2 143.56(14) . . ?
N11 Ru C2 98.62(12) . . ?
N6 Ru C4 95.12(12) . . ?
N22 Ru C4 124.41(12) . . ?
N11 Ru C4 159.18(13) . . ?
C2 Ru C4 64.23(13) . . ?
N6 Ru C3 97.20(13) . . ?
N22 Ru C3 163.32(12) . . ?
N11 Ru C3 120.08(12) . . ?
C2 Ru C3 38.14(14) . . ?
C4 Ru C3 39.11(13) . . ?
N6 Ru C1 158.95(12) . . ?
N22 Ru C1 108.88(13) . . ?
N11 Ru C1 110.33(12) . . ?
C2 Ru C1 38.32(15) . . ?
C4 Ru C1 64.26(14) . . ?
C3 Ru C1 64.47(15) . . ?
N6 Ru C5 125.67(12) . . ?
N22 Ru C5 100.27(12) . . ?
N11 Ru C5 146.75(13) . . ?
C2 Ru C5 64.24(14) . . ?
C4 Ru C5 38.03(14) . . ?
C3 Ru C5 64.68(14) . . ?
C1 Ru C5 38.63(14) . . ?
C2 C1 C5 107.5(3) . . ?
C2 C1 Ru 70.6(2) . . ?
C5 C1 Ru 70.81(19) . . ?
C2 C1 H1A 126.2 . . ?
C5 C1 H1A 126.2 . . ?
Ru C1 H1A 126.2 . . ?
C3 C2 C1 109.3(3) . . ?
C3 C2 Ru 71.20(19) . . ?
C1 C2 Ru 71.1(2) . . ?
C3 C2 H2A 125.3 . . ?
C1 C2 H2A 125.3 . . ?
Ru C2 H2A 125.3 . . ?
C2 C3 C4 106.8(3) . . ?
C2 C3 Ru 70.66(19) . . ?
C4 C3 Ru 70.29(19) . . ?
C2 C3 H3A 126.6 . . ?
C4 C3 H3A 126.6 . . ?
Ru C3 H3A 126.6 . . ?
C5 C4 C3 108.4(3) . . ?
C5 C4 Ru 71.29(19) . . ?
C3 C4 Ru 70.60(18) . . ?
C5 C4 H4A 125.8 . . ?
C3 C4 H4A 125.8 . . ?
Ru C4 H4A 125.8 . . ?
C4 C5 C1 108.0(3) . . ?
C4 C5 Ru 70.68(19) . . ?
C1 C5 Ru 70.6(2) . . ?
C4 C5 H5A 126.0 . . ?
C1 C5 H5A 126.0 . . ?
Ru C5 H5A 126.0 . . ?
C7 N6 Ru 173.0(3) . . ?
N6 C7 C8 177.8(4) . . ?
C7 C8 H8A 109.5 . . ?
C7 C8 H8B 109.5 . . ?
H8A C8 H8B 109.5 . . ?
C7 C8 H8C 109.5 . . ?
H8A C8 H8C 109.5 . . ?
H8B C8 H8C 109.5 . . ?
C12 N11 C16 118.3(3) . . ?
C12 N11 Ru 124.5(2) . . ?
C16 N11 Ru 117.2(2) . . ?
N11 C12 C13 122.3(3) . . ?
N11 C12 H12A 118.9 . . ?
C13 C12 H12A 118.9 . . ?
C14 C13 C12 119.6(4) . . ?
C14 C13 H13A 120.2 . . ?
C12 C13 H13A 120.2 . . ?
C13 C14 C15 118.7(3) . . ?
C13 C14 H14A 120.7 . . ?
C15 C14 H14A 120.7 . . ?
C14 C15 C16 119.8(4) . . ?
C14 C15 H15A 120.1 . . ?
C16 C15 H15A 120.1 . . ?
N11 C16 C15 121.3(3) . . ?
N11 C16 C17 114.6(3) . . ?
C15 C16 C17 124.1(3) . . ?
N22 C17 C18 121.6(3) . . ?
N22 C17 C16 114.2(3) . . ?
C18 C17 C16 124.2(3) . . ?
C19 C18 C17 119.4(3) . . ?
C19 C18 H18A 120.3 . . ?
C17 C18 H18A 120.3 . . ?
C20 C19 C18 119.2(3) . . ?
C20 C19 H19A 120.4 . . ?
C18 C19 H19A 120.4 . . ?
C21 C20 C19 119.2(3) . . ?
C21 C20 H20A 120.4 . . ?
C19 C20 H20A 120.4 . . ?
N22 C21 C20 122.7(3) . . ?
N22 C21 H21A 118.6 . . ?
C20 C21 H21A 118.6 . . ?
C21 N22 C17 117.9(3) . . ?
C21 N22 Ru 124.6(2) . . ?
C17 N22 Ru 117.2(2) . . ?
O32 S34 O33 115.40(16) . . ?
O32 S34 O31 114.98(16) . . ?
O33 S34 O31 114.98(15) . . ?
O32 S34 C35 102.58(16) . . ?
O33 S34 C35 103.27(16) . . ?
O31 S34 C35 103.02(16) . . ?
F36 C35 F37 107.9(3) . . ?
F36 C35 F38 107.0(3) . . ?
F37 C35 F38 107.0(3) . . ?
F36 C35 S34 111.8(2) . . ?
F37 C35 S34 112.0(2) . . ?
F38 C35 S34 110.8(3) . . ?

loop_
_geom_bond_atom_site_label_1
_geom_bond_atom_site_label_2
_geom_bond_distance
_geom_bond_site_symmetry_2
_geom_bond_publ_flag
Ru N6 2.071(3) . ?
Ru N22 2.094(3) . ?
Ru N11 2.095(3) . ?
Ru C2 2.157(3) . ?
Ru C4 2.160(3) . ?
Ru C3 2.164(3) . ?
Ru C1 2.164(3) . ?
Ru C5 2.168(3) . ?
C1 C2 1.418(6) . ?
C1 C5 1.433(5) . ?
C1 H1A 1.0000 . ?
C2 C3 1.412(5) . ?
C2 H2A 1.0000 . ?
C3 C4 1.447(5) . ?
C3 H3A 1.0000 . ?
C4 C5 1.410(5) . ?
C4 H4A 1.0000 . ?
C5 H5A 1.0000 . ?
N6 C7 1.135(4) . ?
C7 C8 1.459(5) . ?
C8 H8A 0.9800 . ?
C8 H8B 0.9800 . ?
C8 H8C 0.9800 . ?
N11 C12 1.349(4) . ?
N11 C16 1.357(4) . ?
C12 C13 1.384(5) . ?
C12 H12A 0.9500 . ?
C13 C14 1.371(6) . ?
C13 H13A 0.9500 . ?
C14 C15 1.383(6) . ?
C14 H14A 0.9500 . ?
C15 C16 1.390(5) . ?
C15 H15A 0.9500 . ?
C16 C17 1.468(5) . ?
C17 N22 1.358(4) . ?
C17 C18 1.384(5) . ?
C18 C19 1.379(5) . ?
C18 H18A 0.9500 . ?
C19 C20 1.376(5) . ?
C19 H19A 0.9500 . ?
C20 C21 1.371(5) . ?
C20 H20A 0.9500 . ?
C21 N22 1.351(4) . ?
C21 H21A 0.9500 . ?
O31 S34 1.441(2) . ?
O32 S34 1.438(3) . ?
O33 S34 1.439(2) . ?
S34 C35 1.826(4) . ?
C35 F36 1.329(4) . ?
C35 F37 1.332(4) . ?
C35 F38 1.344(4) . ?

loop_
_geom_torsion_atom_site_label_1
_geom_torsion_atom_site_label_2
_geom_torsion_atom_site_label_3
_geom_torsion_atom_site_label_4
_geom_torsion
_geom_torsion_site_symmetry_1
_geom_torsion_site_symmetry_2
_geom_torsion_site_symmetry_3
_geom_torsion_site_symmetry_4
_geom_torsion_publ_flag
N6 Ru C1 C2 68.0(4) . . . . ?
N22 Ru C1 C2 -159.81(19) . . . . ?
N11 Ru C1 C2 -77.8(2) . . . . ?
C4 Ru C1 C2 80.3(2) . . . . ?
C3 Ru C1 C2 36.7(2) . . . . ?
C5 Ru C1 C2 117.4(3) . . . . ?
N6 Ru C1 C5 -49.4(5) . . . . ?
N22 Ru C1 C5 82.8(2) . . . . ?
N11 Ru C1 C5 164.8(2) . . . . ?
C2 Ru C1 C5 -117.4(3) . . . . ?
C4 Ru C1 C5 -37.1(2) . . . . ?
C3 Ru C1 C5 -80.7(2) . . . . ?
C5 C1 C2 C3 0.3(4) . . . . ?
Ru C1 C2 C3 -61.3(2) . . . . ?
C5 C1 C2 Ru 61.5(2) . . . . ?
N6 Ru C2 C3 -35.0(3) . . . . ?
N22 Ru C2 C3 152.4(2) . . . . ?
N11 Ru C2 C3 -128.9(2) . . . . ?
C4 Ru C2 C3 38.7(2) . . . . ?
C1 Ru C2 C3 119.1(3) . . . . ?
C5 Ru C2 C3 81.1(2) . . . . ?
N6 Ru C2 C1 -154.04(19) . . . . ?
N22 Ru C2 C1 33.4(3) . . . . ?
N11 Ru C2 C1 112.0(2) . . . . ?
C4 Ru C2 C1 -80.4(2) . . . . ?
C3 Ru C2 C1 -119.1(3) . . . . ?
C5 Ru C2 C1 -38.0(2) . . . . ?
C1 C2 C3 C4 -0.2(4) . . . . ?
Ru C2 C3 C4 -61.4(2) . . . . ?
C1 C2 C3 Ru 61.2(2) . . . . ?
N6 Ru C3 C2 153.9(2) . . . . ?
N22 Ru C3 C2 -106.7(4) . . . . ?
N11 Ru C3 C2 62.8(2) . . . . ?
C4 Ru C3 C2 -116.8(3) . . . . ?
C1 Ru C3 C2 -36.9(2) . . . . ?
C5 Ru C3 C2 -79.9(2) . . . . ?
N6 Ru C3 C4 -89.3(2) . . . . ?
N22 Ru C3 C4 10.1(5) . . . . ?
N11 Ru C3 C4 179.59(19) . . . . ?
C2 Ru C3 C4 116.8(3) . . . . ?
C1 Ru C3 C4 79.9(2) . . . . ?
C5 Ru C3 C4 36.9(2) . . . . ?
C2 C3 C4 C5 0.0(4) . . . . ?
Ru C3 C4 C5 -61.6(2) . . . . ?
C2 C3 C4 Ru 61.6(2) . . . . ?
N6 Ru C4 C5 -146.7(2) . . . . ?
N22 Ru C4 C5 -58.3(2) . . . . ?
N11 Ru C4 C5 117.2(4) . . . . ?
C2 Ru C4 C5 80.4(2) . . . . ?
C3 Ru C4 C5 118.2(3) . . . . ?
C1 Ru C4 C5 37.7(2) . . . . ?
N6 Ru C4 C3 95.1(2) . . . . ?
N22 Ru C4 C3 -176.52(19) . . . . ?
N11 Ru C4 C3 -1.0(5) . . . . ?
C2 Ru C4 C3 -37.7(2) . . . . ?
C1 Ru C4 C3 -80.5(2) . . . . ?
C5 Ru C4 C3 -118.2(3) . . . . ?
C3 C4 C5 C1 0.2(4) . . . . ?
Ru C4 C5 C1 -61.0(2) . . . . ?
C3 C4 C5 Ru 61.2(2) . . . . ?
C2 C1 C5 C4 -0.3(4) . . . . ?
Ru C1 C5 C4 61.1(2) . . . . ?
C2 C1 C5 Ru -61.4(2) . . . . ?
N6 Ru C5 C4 42.3(3) . . . . ?
N22 Ru C5 C4 134.5(2) . . . . ?
N11 Ru C5 C4 -144.8(2) . . . . ?
C2 Ru C5 C4 -80.4(2) . . . . ?
C3 Ru C5 C4 -38.0(2) . . . . ?
C1 Ru C5 C4 -118.1(3) . . . . ?
N6 Ru C5 C1 160.4(2) . . . . ?
N22 Ru C5 C1 -107.5(2) . . . . ?
N11 Ru C5 C1 -26.7(3) . . . . ?
C2 Ru C5 C1 37.7(2) . . . . ?
C4 Ru C5 C1 118.1(3) . . . . ?
C3 Ru C5 C1 80.1(2) . . . . ?
N6 Ru N11 C12 -96.9(3) . . . . ?
N22 Ru N11 C12 176.9(3) . . . . ?
C2 Ru N11 C12 33.7(3) . . . . ?
C4 Ru N11 C12 0.7(5) . . . . ?
C3 Ru N11 C12 -0.1(3) . . . . ?
C1 Ru N11 C12 71.5(3) . . . . ?
C5 Ru N11 C12 88.9(3) . . . . ?
N6 Ru N11 C16 81.2(2) . . . . ?
N22 Ru N11 C16 -5.0(2) . . . . ?
C2 Ru N11 C16 -148.2(3) . . . . ?
C4 Ru N11 C16 178.8(3) . . . . ?
C3 Ru N11 C16 178.1(2) . . . . ?
C1 Ru N11 C16 -110.4(3) . . . . ?
C5 Ru N11 C16 -93.0(3) . . . . ?
C16 N11 C12 C13 1.1(5) . . . . ?
Ru N11 C12 C13 179.2(3) . . . . ?
N11 C12 C13 C14 -1.1(6) . . . . ?
C12 C13 C14 C15 -0.3(6) . . . . ?
C13 C14 C15 C16 1.6(6) . . . . ?
C12 N11 C16 C15 0.2(5) . . . . ?
Ru N11 C16 C15 -178.0(3) . . . . ?
C12 N11 C16 C17 -178.8(3) . . . . ?
Ru N11 C16 C17 2.9(4) . . . . ?
C14 C15 C16 N11 -1.6(5) . . . . ?
C14 C15 C16 C17 177.4(3) . . . . ?
N11 C16 C17 N22 2.7(4) . . . . ?
C15 C16 C17 N22 -176.4(3) . . . . ?
N11 C16 C17 C18 -177.7(3) . . . . ?
C15 C16 C17 C18 3.3(6) . . . . ?
N22 C17 C18 C19 0.9(5) . . . . ?
C16 C17 C18 C19 -178.7(3) . . . . ?
C17 C18 C19 C20 0.1(6) . . . . ?
C18 C19 C20 C21 -0.6(6) . . . . ?
C19 C20 C21 N22 -0.1(6) . . . . ?
C20 C21 N22 C17 1.1(5) . . . . ?
C20 C21 N22 Ru -173.3(3) . . . . ?
C18 C17 N22 C21 -1.6(5) . . . . ?
C16 C17 N22 C21 178.1(3) . . . . ?
C18 C17 N22 Ru 173.2(3) . . . . ?
C16 C17 N22 Ru -7.1(4) . . . . ?
N6 Ru N22 C21 92.7(3) . . . . ?
N11 Ru N22 C21 -179.0(3) . . . . ?
C2 Ru N22 C21 -93.0(3) . . . . ?
C4 Ru N22 C21 -0.7(3) . . . . ?
C3 Ru N22 C21 -8.3(6) . . . . ?
C1 Ru N22 C21 -71.9(3) . . . . ?
C5 Ru N22 C21 -32.9(3) . . . . ?
N6 Ru N22 C17 -81.8(2) . . . . ?
N11 Ru N22 C17 6.6(2) . . . . ?
C2 Ru N22 C17 92.6(3) . . . . ?
C4 Ru N22 C17 -175.1(2) . . . . ?
C3 Ru N22 C17 177.3(4) . . . . ?
C1 Ru N22 C17 113.7(2) . . . . ?
C5 Ru N22 C17 152.7(2) . . . . ?
O32 S34 C35 F36 -58.0(3) . . . . ?
O33 S34 C35 F36 62.3(3) . . . . ?
O31 S34 C35 F36 -177.7(3) . . . . ?
O32 S34 C35 F37 -179.3(2) . . . . ?
O33 S34 C35 F37 -59.0(3) . . . . ?
O31 S34 C35 F37 61.0(3) . . . . ?
O32 S34 C35 F38 61.3(3) . . . . ?
O33 S34 C35 F38 -178.4(2) . . . . ?
O31 S34 C35 F38 -58.4(3) . . . . ?
